data_7220038
loop_
_publ_author_name
'Tang, Hui-Hui'
'Zhang, Lu'
'Zeng, Li-Li'
'Fang, Xue-Ming'
'Lin, Li-Rong'
'Zhang, Hui'

_publ_section_title
;
 A Pair of Schiff Base Enantiomers Studied by Absorption, Fluorescence,
 Electronic and Vibrational Circular Dichroism Spectroscopies and Density
 Functional Theory Calculation
;
_journal_name_full 'RSC Adv.'
_journal_paper_doi 10.1039/C5RA02154E
_journal_year 2015
_chemical_absolute_configuration unk
_chemical_formula_sum 'C21 H19 N O2'
_chemical_formula_weight 317.37
_chemical_name_systematic
; 
 ? 
;
_space_group_IT_number 19
_symmetry_cell_setting orthorhombic
_symmetry_space_group_name_Hall 'P 2ac 2ab'
_symmetry_space_group_name_H-M 'P 21 21 21'
_atom_sites_solution_hydrogens geom
_atom_sites_solution_primary direct
_atom_sites_solution_secondary difmap
_audit_creation_method SHELXL-97
_audit_update_record
;
2014-03-18 deposited with the CCDC.
2015-03-31 downloaded from the CCDC.
;
_cell_angle_alpha 90.00
_cell_angle_beta 90.00
_cell_angle_gamma 90.00
_cell_formula_units_Z 4
_cell_length_a 6.1074(10)
_cell_length_b 7.4893(12)
_cell_length_c 35.8612(15)
_cell_measurement_reflns_used 15442
_cell_measurement_temperature 293(2)
_cell_measurement_theta_max 27.5
_cell_measurement_theta_min 3.2
_cell_volume 1640.3(4)
_computing_structure_refinement 'SHELXL-97 (Sheldrick, 1997)'
_computing_structure_solution 'SHELXS-97 (Sheldrick, 1990)'
_diffrn_ambient_temperature 293(2)
_diffrn_measured_fraction_theta_full 0.996
_diffrn_measured_fraction_theta_max 0.996
_diffrn_radiation_monochromator graphite
_diffrn_radiation_source 'fine-focus sealed tube'
_diffrn_radiation_type MoK\a
_diffrn_radiation_wavelength 0.71073
_diffrn_reflns_av_R_equivalents 0.0779
_diffrn_reflns_av_sigmaI/netI 0.0727
_diffrn_reflns_limit_h_max 7
_diffrn_reflns_limit_h_min -7
_diffrn_reflns_limit_k_max 9
_diffrn_reflns_limit_k_min -9
_diffrn_reflns_limit_l_max 46
_diffrn_reflns_limit_l_min -46
_diffrn_reflns_number 15442
_diffrn_reflns_theta_full 27.47
_diffrn_reflns_theta_max 27.47
_diffrn_reflns_theta_min 3.21
_exptl_absorpt_coefficient_mu 0.082
_exptl_absorpt_correction_T_max 0.9837
_exptl_absorpt_correction_T_min 0.9757
_exptl_absorpt_correction_type multi-scan
_exptl_absorpt_process_details '(SADABS; Sheldrick, 1997)'
_exptl_crystal_colour yellow
_exptl_crystal_density_diffrn 1.285
_exptl_crystal_density_method 'not measured'
_exptl_crystal_F_000 672
_exptl_crystal_size_max 0.30
_exptl_crystal_size_mid 0.25
_exptl_crystal_size_min 0.20
_refine_diff_density_max 0.228
_refine_diff_density_min -0.220
_refine_diff_density_rms 0.049
_refine_ls_abs_structure_details 'Flack H D (1983), Acta Cryst. A39, 876-881'
_refine_ls_abs_structure_Flack -2.0(16)
_refine_ls_extinction_coef 0.019(2)
_refine_ls_extinction_expression Fc^*^=kFc[1+0.001xFc^2^\l^3^/sin(2\q)]^-1/4^
_refine_ls_extinction_method SHELXL
_refine_ls_goodness_of_fit_ref 1.025
_refine_ls_hydrogen_treatment mixed
_refine_ls_matrix_type full
_refine_ls_number_parameters 220
_refine_ls_number_reflns 3743
_refine_ls_number_restraints 0
_refine_ls_restrained_S_all 1.025
_refine_ls_R_factor_all 0.0883
_refine_ls_R_factor_gt 0.0536
_refine_ls_shift/su_max 0.000
_refine_ls_shift/su_mean 0.000
_refine_ls_structure_factor_coef Fsqd
_refine_ls_weighting_details 'calc w=1/[\s^2^(Fo^2^)+(0.0488P)^2^+0.0000P] where P=(Fo^2^+2Fc^2^)/3'
_refine_ls_weighting_scheme calc
_refine_ls_wR_factor_gt 0.0942
_refine_ls_wR_factor_ref 0.1093
_reflns_number_gt 2625
_reflns_number_total 3743
_reflns_threshold_expression >2sigma(I)
_cod_data_source_file c5ra02154e1.cif
_cod_data_source_block shelx
_cod_original_sg_symbol_H-M 'P 212121'
_cod_database_code 7220038

loop_
_symmetry_equiv_pos_as_xyz
'x, y, z'
'-x+1/2, -y, z+1/2'
'x+1/2, -y+1/2, -z'
'-x, y+1/2, -z+1/2'

loop_
_atom_site_label
_atom_site_type_symbol
_atom_site_fract_x
_atom_site_fract_y
_atom_site_fract_z
_atom_site_U_iso_or_equiv
_atom_site_adp_type
_atom_site_occupancy
_atom_site_symmetry_multiplicity
_atom_site_calc_flag
_atom_site_refinement_flags
O1 O 0.3937(2) 0.1766(2) 0.57780(4) 0.0393(4) Uani 1 1 d .
H1 H 0.4909 0.1573 0.5930 0.059 Uiso 1 1 calc R
O2 O 1.0466(2) -0.0755(2) 0.58595(3) 0.0368(4) Uani 1 1 d .
H2 H 1.1499 -0.0090 0.5814 0.055 Uiso 1 1 calc R
N3 N 0.7667(3) 0.2008(3) 0.60927(4) 0.0278(4) Uani 1 1 d .
C4 C 0.8189(3) 0.3234(3) 0.58603(5) 0.0279(5) Uani 1 1 d .
H4 H 0.9574 0.3746 0.5875 0.034 Uiso 1 1 calc R
C5 C 0.8692(3) 0.1587(3) 0.67502(5) 0.0282(5) Uani 1 1 d .
C6 C 0.6678(3) 0.3850(3) 0.55746(5) 0.0265(5) Uani 1 1 d .
C7 C 0.4603(3) 0.3063(3) 0.55365(5) 0.0290(5) Uani 1 1 d .
C8 C 0.4672(4) -0.4232(3) 0.64984(7) 0.0474(7) Uani 1 1 d .
H8 H 0.3508 -0.4976 0.6560 0.057 Uiso 1 1 calc R
C9 C 1.0186(4) 0.2299(3) 0.69998(5) 0.0345(6) Uani 1 1 d .
H9 H 1.1586 0.2593 0.6918 0.041 Uiso 1 1 calc R
C10 C 0.7552(4) 0.2132(4) 0.74956(6) 0.0399(6) Uani 1 1 d .
H10 H 0.7167 0.2319 0.7743 0.048 Uiso 1 1 calc R
C11 C 0.7291(4) 0.5196(3) 0.53245(5) 0.0330(6) Uani 1 1 d .
H11 H 0.8653 0.5738 0.5349 0.040 Uiso 1 1 calc R
C12 C 0.9358(3) 0.1339(3) 0.63464(5) 0.0288(5) Uani 1 1 d .
H12 H 1.0681 0.2052 0.6305 0.035 Uiso 1 1 calc R
C13 C 0.9915(3) -0.0625(3) 0.62445(5) 0.0302(5) Uani 1 1 d .
H13 H 1.1199 -0.0984 0.6390 0.036 Uiso 1 1 calc R
C14 C 0.3868(4) 0.4915(3) 0.50084(6) 0.0375(6) Uani 1 1 d .
H14 H 0.2931 0.5265 0.4817 0.045 Uiso 1 1 calc R
C15 C 0.6059(4) 0.1402(3) 0.72499(5) 0.0365(6) Uani 1 1 d .
H15 H 0.4670 0.1090 0.7334 0.044 Uiso 1 1 calc R
C16 C 0.5908(4) 0.5732(3) 0.50415(6) 0.0375(6) Uani 1 1 d .
H16 H 0.6330 0.6623 0.4876 0.045 Uiso 1 1 calc R
C17 C 0.6609(3) 0.1132(3) 0.68800(5) 0.0312(5) Uani 1 1 d .
H17 H 0.5587 0.0645 0.6717 0.037 Uiso 1 1 calc R
C18 C 0.3211(4) 0.3604(3) 0.52514(5) 0.0345(6) Uani 1 1 d .
H18 H 0.1840 0.3080 0.5225 0.041 Uiso 1 1 calc R
C19 C 0.6334(4) -0.2108(3) 0.60834(6) 0.0330(5) Uani 1 1 d .
H19 H 0.6292 -0.1457 0.5863 0.040 Uiso 1 1 calc R
C20 C 0.8113(4) -0.1932(3) 0.63225(5) 0.0296(5) Uani 1 1 d .
C21 C 0.6453(5) -0.4106(4) 0.67331(6) 0.0463(7) Uani 1 1 d .
H21 H 0.6503 -0.4784 0.6950 0.056 Uiso 1 1 calc R
C22 C 0.8160(4) -0.2975(3) 0.66466(6) 0.0368(6) Uani 1 1 d .
H22 H 0.9360 -0.2904 0.6806 0.044 Uiso 1 1 calc R
C23 C 0.9623(4) 0.2583(3) 0.73714(6) 0.0412(6) Uani 1 1 d .
H23 H 1.0637 0.3074 0.7535 0.049 Uiso 1 1 calc R
C24 C 0.4618(4) -0.3250(3) 0.61718(6) 0.0398(6) Uani 1 1 d .
H24 H 0.3430 -0.3354 0.6011 0.048 Uiso 1 1 calc R

loop_
_atom_site_aniso_label
_atom_site_aniso_U_11
_atom_site_aniso_U_22
_atom_site_aniso_U_33
_atom_site_aniso_U_23
_atom_site_aniso_U_13
_atom_site_aniso_U_12
O1 0.0334(9) 0.0459(11) 0.0386(9) 0.0119(8) -0.0041(7) -0.0086(8)
O2 0.0365(9) 0.0461(11) 0.0276(7) -0.0008(7) 0.0072(7) -0.0052(8)
N3 0.0271(9) 0.0307(11) 0.0258(9) 0.0029(8) -0.0001(7) -0.0012(9)
C4 0.0283(11) 0.0261(13) 0.0295(11) -0.0029(9) 0.0028(9) -0.0019(10)
C5 0.0310(12) 0.0259(13) 0.0277(11) 0.0047(9) -0.0020(9) 0.0008(10)
C6 0.0299(11) 0.0266(13) 0.0231(10) -0.0020(9) 0.0020(9) -0.0002(10)
C7 0.0321(12) 0.0268(13) 0.0279(11) -0.0004(10) 0.0035(10) -0.0006(11)
C8 0.0529(16) 0.0291(15) 0.0602(16) -0.0036(13) 0.0248(14) -0.0026(13)
C9 0.0342(12) 0.0372(15) 0.0321(11) 0.0032(10) -0.0022(10) -0.0029(11)
C10 0.0482(14) 0.0445(16) 0.0268(11) 0.0030(11) 0.0003(11) 0.0024(13)
C11 0.0368(13) 0.0277(14) 0.0345(12) 0.0015(10) 0.0009(10) -0.0017(11)
C12 0.0269(11) 0.0341(14) 0.0255(10) 0.0030(9) -0.0029(9) -0.0044(10)
C13 0.0291(12) 0.0380(14) 0.0237(10) 0.0019(10) -0.0001(9) 0.0054(11)
C14 0.0472(15) 0.0331(15) 0.0323(12) 0.0002(10) -0.0051(11) 0.0097(12)
C15 0.0327(12) 0.0419(16) 0.0349(12) 0.0051(11) 0.0036(10) 0.0042(12)
C16 0.0517(15) 0.0278(14) 0.0329(12) 0.0068(10) -0.0010(11) 0.0006(12)
C17 0.0298(12) 0.0347(14) 0.0293(11) -0.0003(9) -0.0014(10) -0.0025(11)
C18 0.0320(12) 0.0387(15) 0.0327(11) -0.0020(10) -0.0018(10) 0.0042(12)
C19 0.0355(13) 0.0285(13) 0.0348(11) 0.0004(10) 0.0012(10) 0.0029(11)
C20 0.0336(12) 0.0277(13) 0.0276(11) 0.0003(10) 0.0048(9) 0.0048(11)
C21 0.0666(18) 0.0316(15) 0.0406(14) 0.0074(11) 0.0156(13) 0.0069(14)
C22 0.0475(15) 0.0340(14) 0.0289(11) 0.0022(10) 0.0020(11) 0.0103(13)
C23 0.0469(14) 0.0464(17) 0.0302(12) -0.0006(11) -0.0068(11) -0.0072(13)
C24 0.0345(13) 0.0319(15) 0.0529(14) -0.0072(12) 0.0048(11) 0.0040(11)

loop_
_atom_type_symbol
_atom_type_description
_atom_type_scat_dispersion_real
_atom_type_scat_dispersion_imag
_atom_type_scat_source
C C 0.0033 0.0016 'International Tables Vol C Tables 4.2.6.8 and 6.1.1.4'
O O 0.0106 0.0060 'International Tables Vol C Tables 4.2.6.8 and 6.1.1.4'
H H 0.0000 0.0000 'International Tables Vol C Tables 4.2.6.8 and 6.1.1.4'
N N 0.0061 0.0033 'International Tables Vol C Tables 4.2.6.8 and 6.1.1.4'

loop_
_geom_angle_atom_site_label_1
_geom_angle_atom_site_label_2
_geom_angle_atom_site_label_3
_geom_angle
C7 O1 H1 109.5
C13 O2 H2 109.5
C4 N3 C12 118.29(18)
N3 C4 C6 121.9(2)
N3 C4 H4 119.1
C6 C4 H4 119.1
C9 C5 C17 118.58(18)
C9 C5 C12 119.21(19)
C17 C5 C12 122.22(18)
C11 C6 C7 118.72(19)
C11 C6 C4 120.7(2)
C7 C6 C4 120.58(19)
O1 C7 C18 119.5(2)
O1 C7 C6 120.40(18)
C18 C7 C6 120.1(2)
C21 C8 C24 120.0(2)
C21 C8 H8 120.0
C24 C8 H8 120.0
C5 C9 C23 121.0(2)
C5 C9 H9 119.5
C23 C9 H9 119.5
C23 C10 C15 119.7(2)
C23 C10 H10 120.2
C15 C10 H10 120.2
C16 C11 C6 121.1(2)
C16 C11 H11 119.4
C6 C11 H11 119.4
N3 C12 C5 111.24(17)
N3 C12 C13 109.39(16)
C5 C12 C13 113.55(16)
N3 C12 H12 107.5
C5 C12 H12 107.5
C13 C12 H12 107.5
O2 C13 C20 108.05(17)
O2 C13 C12 110.16(17)
C20 C13 C12 114.45(17)
O2 C13 H13 108.0
C20 C13 H13 108.0
C12 C13 H13 108.0
C18 C14 C16 121.4(2)
C18 C14 H14 119.3
C16 C14 H14 119.3
C10 C15 C17 120.6(2)
C10 C15 H15 119.7
C17 C15 H15 119.7
C11 C16 C14 118.8(2)
C11 C16 H16 120.6
C14 C16 H16 120.6
C15 C17 C5 120.3(2)
C15 C17 H17 119.8
C5 C17 H17 119.8
C14 C18 C7 119.8(2)
C14 C18 H18 120.1
C7 C18 H18 120.1
C24 C19 C20 120.5(2)
C24 C19 H19 119.8
C20 C19 H19 119.8
C19 C20 C22 118.3(2)
C19 C20 C13 121.37(19)
C22 C20 C13 120.26(19)
C22 C21 C8 120.1(2)
C22 C21 H21 120.0
C8 C21 H21 120.0
C21 C22 C20 120.9(2)
C21 C22 H22 119.5
C20 C22 H22 119.5
C10 C23 C9 119.8(2)
C10 C23 H23 120.1
C9 C23 H23 120.1
C8 C24 C19 120.2(2)
C8 C24 H24 119.9
C19 C24 H24 119.9

loop_
_geom_bond_atom_site_label_1
_geom_bond_atom_site_label_2
_geom_bond_distance
O1 C7 1.364(2)
O1 H1 0.8200
O2 C13 1.424(2)
O2 H2 0.8200
N3 C4 1.281(2)
N3 C12 1.465(2)
C4 C6 1.454(3)
C4 H4 0.9300
C5 C9 1.385(3)
C5 C17 1.397(3)
C5 C12 1.515(2)
C6 C11 1.400(3)
C6 C7 1.405(3)
C7 C18 1.390(3)
C8 C21 1.379(3)
C8 C24 1.383(3)
C8 H8 0.9300
C9 C23 1.392(3)
C9 H9 0.9300
C10 C23 1.383(3)
C10 C15 1.381(3)
C10 H10 0.9300
C11 C16 1.380(3)
C11 H11 0.9300
C12 C13 1.553(3)
C12 H12 0.9800
C13 C20 1.499(3)
C13 H13 0.9800
C14 C18 1.373(3)
C14 C16 1.393(3)
C14 H14 0.9300
C15 C17 1.383(3)
C15 H15 0.9300
C16 H16 0.9300
C17 H17 0.9300
C18 H18 0.9300
C19 C24 1.389(3)
C19 C20 1.390(3)
C19 H19 0.9300
C20 C22 1.401(3)
C21 C22 1.378(3)
C21 H21 0.9300
C22 H22 0.9300
C23 H23 0.9300
C24 H24 0.9300
